data_1553060
loop_
_publ_author_name
'Ria\~no, Iker'
'Uria, Uxue'
'Carrillo, Luisa'
'Reyes, Efraim'
'Vicario, Jose L.'

_publ_section_title
;
 4-Alkenyl-5H-1,2,3-oxathiazole 2,2-dioxides in catalytic and
 enantioselective [4 + 2] cycloaddition through iminium activation.
 Straightforward access to the trans-decaline framework and to densely
 functionalized cyclohexanes
;
_journal_issue 3
_journal_name_full 'Organic Chemistry Frontiers'
_journal_page_first 206
_journal_paper_doi 10.1039/C4QO00316K
_journal_volume 2
_journal_year 2015
_chemical_absolute_configuration ad
_chemical_compound_source 'synthesis as described'
_chemical_formula_moiety 'C12 H17 N1 O4 S1'
_chemical_formula_sum 'C12 H17 N O4 S'
_chemical_formula_weight 271.33
_space_group_IT_number 19
_space_group_name_Hall 'P 2ac 2ab'
_space_group_name_H-M_alt 'P 21 21 21'
_symmetry_cell_setting orthorhombic
_symmetry_Int_Tables_number 19
_symmetry_space_group_name_Hall 'P 2ac 2ab'
_symmetry_space_group_name_H-M 'P 21 21 21'
_atom_sites_solution_hydrogens geom
_atom_sites_solution_primary direct
_atom_sites_solution_secondary difmap
_audit_creation_date 2014-11-18T11:23:18-00:00
_audit_creation_method 'WinGX routine CIF_UPDATE'
_audit_update_record
;
2014-11-18 deposited with the CCDC.
2015-01-26 downloaded from the CCDC.
;
_cell_angle_alpha 90
_cell_angle_beta 90
_cell_angle_gamma 90
_cell_formula_units_Z 4
_cell_length_a 8.77410(10)
_cell_length_b 9.74090(10)
_cell_length_c 14.53650(10)
_cell_measurement_reflns_used 18185
_cell_measurement_temperature 100(2)
_cell_measurement_theta_max 73.898
_cell_measurement_theta_min 4.523
_cell_measurement_wavelength 1.54184
_cell_volume 1242.40(2)
_computing_cell_refinement 'CrysAlis Pro (Oxford Diffraction Ltd., 2011)'
_computing_data_collection 'CrysAlis Pro (Oxford Diffraction Ltd., 2011)'
_computing_data_reduction 'CrysAlis Pro (Oxford Diffraction Ltd., 2011)'
_computing_molecular_graphics 'Diamond v.3.2f (Crystal Impact GbR, 2008)'
_computing_publication_material 'WinGX publication routines (Farrugia, 1999)'
_computing_structure_refinement 'SHELXL-97 (Sheldrick, 2008)'
_computing_structure_solution 'OLEX2 (Dolomanov et al, 2009)'
_diffrn_ambient_temperature 100(2)
_diffrn_detector 'CCD plate'
_diffrn_detector_area_resol_mean 5.2012
_diffrn_detector_type Atlas
_diffrn_measured_fraction_theta_full 0.998
_diffrn_measured_fraction_theta_max 0.998
_diffrn_measurement_details
;
#__ type_ start__ end____ width___ exp.time_
  1 omega   21.00   93.00   1.0000    1.0000
omega____ theta____ kappa____ phi______ frames
    -       40.7631 -125.0000   30.0000 72

#__ type_ start__ end____ width___ exp.time_
  2 omega   14.00  121.00   1.0000    1.0000
omega____ theta____ kappa____ phi______ frames
    -       40.7631   19.0000    0.0000 107

#__ type_ start__ end____ width___ exp.time_
  3 omega  -47.00  -14.00   1.0000    2.0000
omega____ theta____ kappa____ phi______ frames
    -      -83.0000   45.0000  -60.0000 33

#__ type_ start__ end____ width___ exp.time_
  4 omega   36.00   62.00   1.0000    2.0000
omega____ theta____ kappa____ phi______ frames
    -      108.3609  -30.0000    0.0000 26

#__ type_ start__ end____ width___ exp.time_
  5 omega   35.00   74.00   1.0000    2.0000
omega____ theta____ kappa____ phi______ frames
    -      108.3609  -45.0000  -90.0000 39

#__ type_ start__ end____ width___ exp.time_
  6 omega   40.00   74.00   1.0000    2.0000
omega____ theta____ kappa____ phi______ frames
    -      108.3609  -45.0000  -30.0000 34

#__ type_ start__ end____ width___ exp.time_
  7 omega   24.00   91.00   1.0000    2.0000
omega____ theta____ kappa____ phi______ frames
    -      108.3609  -94.0000 -120.0000 67

#__ type_ start__ end____ width___ exp.time_
  8 omega   40.00   69.00   1.0000    2.0000
omega____ theta____ kappa____ phi______ frames
    -      108.3609  -30.0000   60.0000 29

#__ type_ start__ end____ width___ exp.time_
  9 omega   43.00   68.00   1.0000    2.0000
omega____ theta____ kappa____ phi______ frames
    -      108.3609  -45.0000  -60.0000 25

#__ type_ start__ end____ width___ exp.time_
 10 omega   35.00   69.00   1.0000    2.0000
omega____ theta____ kappa____ phi______ frames
    -      108.3609  -30.0000   30.0000 34

#__ type_ start__ end____ width___ exp.time_
 11 omega   79.00  127.00   1.0000    2.0000
omega____ theta____ kappa____ phi______ frames
    -      108.3609   77.0000  150.0000 48

#__ type_ start__ end____ width___ exp.time_
 12 omega   28.00  108.00   1.0000    2.0000
omega____ theta____ kappa____ phi______ frames
    -      108.3609  -94.0000  -60.0000 80

#__ type_ start__ end____ width___ exp.time_
 13 omega   20.00   89.00   1.0000    1.0000
omega____ theta____ kappa____ phi______ frames
    -       40.7631 -125.0000 -180.0000 69

#__ type_ start__ end____ width___ exp.time_
 14 omega   21.00  114.00   1.0000    1.0000
omega____ theta____ kappa____ phi______ frames
    -       40.7631   38.0000   90.0000 93

#__ type_ start__ end____ width___ exp.time_
 15 omega  -52.00   -9.00   1.0000    2.0000
omega____ theta____ kappa____ phi______ frames
    -      -83.0000   30.0000  -90.0000 43

#__ type_ start__ end____ width___ exp.time_
 16 omega   41.00   69.00   1.0000    2.0000
omega____ theta____ kappa____ phi______ frames
    -      108.3609  -30.0000 -150.0000 28

#__ type_ start__ end____ width___ exp.time_
 17 omega   30.00   55.00   1.0000    2.0000
omega____ theta____ kappa____ phi______ frames
    -      108.3609  -30.0000   90.0000 25

#__ type_ start__ end____ width___ exp.time_
 18 omega   37.00  116.00   1.0000    2.0000
omega____ theta____ kappa____ phi______ frames
    -      108.3609  -77.0000   60.0000 79

#__ type_ start__ end____ width___ exp.time_
 19 omega   85.00  158.00   1.0000    2.0000
omega____ theta____ kappa____ phi______ frames
    -      108.3609    0.0000 -120.0000 73

#__ type_ start__ end____ width___ exp.time_
 20 omega   89.00  115.00   1.0000    2.0000
omega____ theta____ kappa____ phi______ frames
    -      108.3609   45.0000  -90.0000 26

#__ type_ start__ end____ width___ exp.time_
 21 omega  130.00  156.00   1.0000    2.0000
omega____ theta____ kappa____ phi______ frames
    -      108.3609   45.0000  -90.0000 26

#__ type_ start__ end____ width___ exp.time_
 22 omega   31.00   69.00   1.0000    2.0000
omega____ theta____ kappa____ phi______ frames
    -      108.3609  -30.0000    0.0000 38

#__ type_ start__ end____ width___ exp.time_
 23 omega   40.00  121.00   1.0000    2.0000
omega____ theta____ kappa____ phi______ frames
    -      108.3609 -125.0000 -120.0000 81

#__ type_ start__ end____ width___ exp.time_
 24 omega   22.00   77.00   1.0000    2.0000
omega____ theta____ kappa____ phi______ frames
    -      108.3609    0.0000 -120.0000 55

#__ type_ start__ end____ width___ exp.time_
 25 omega   73.00  117.00   1.0000    2.0000
omega____ theta____ kappa____ phi______ frames
    -      108.3609 -125.0000   60.0000 44

#__ type_ start__ end____ width___ exp.time_
 26 omega -119.00   -7.00   1.0000    1.0000
omega____ theta____ kappa____ phi______ frames
    -      -40.7631  -77.0000  -90.0000 112

#__ type_ start__ end____ width___ exp.time_
 27 omega -119.00   -7.00   1.0000    1.0000
omega____ theta____ kappa____ phi______ frames
    -      -40.7631  -77.0000    0.0000 112

#__ type_ start__ end____ width___ exp.time_
 28 omega    7.00  119.00   1.0000    1.0000
omega____ theta____ kappa____ phi______ frames
    -       40.7631   77.0000 -180.0000 112

#__ type_ start__ end____ width___ exp.time_
 29 omega  -33.00   70.00   1.0000    1.0000
omega____ theta____ kappa____ phi______ frames
    -       40.7631  -57.0000  -60.0000 103

#__ type_ start__ end____ width___ exp.time_
 30 omega   11.00  115.00   1.0000    1.0000
omega____ theta____ kappa____ phi______ frames
    -       40.7631   57.0000  120.0000 104

#__ type_ start__ end____ width___ exp.time_
 31 omega -162.00  -49.00   1.0000    2.0000
omega____ theta____ kappa____ phi______ frames
    -      -83.0000  -77.0000    0.0000 113

#__ type_ start__ end____ width___ exp.time_
 32 omega -162.00  -49.00   1.0000    2.0000
omega____ theta____ kappa____ phi______ frames
    -      -83.0000  -77.0000  -60.0000 113

#__ type_ start__ end____ width___ exp.time_
 33 omega -162.00  -49.00   1.0000    2.0000
omega____ theta____ kappa____ phi______ frames
    -      -83.0000  -77.0000 -180.0000 113

#__ type_ start__ end____ width___ exp.time_
 34 omega -162.00  -49.00   1.0000    2.0000
omega____ theta____ kappa____ phi______ frames
    -      -83.0000  -77.0000 -120.0000 113

#__ type_ start__ end____ width___ exp.time_
 35 omega -162.00  -49.00   1.0000    2.0000
omega____ theta____ kappa____ phi______ frames
    -      -83.0000  -77.0000  120.0000 113

#__ type_ start__ end____ width___ exp.time_
 36 omega -162.00  -49.00   1.0000    2.0000
omega____ theta____ kappa____ phi______ frames
    -      -83.0000  -77.0000   60.0000 113

#__ type_ start__ end____ width___ exp.time_
 37 omega   30.00   69.00   1.0000    2.0000
omega____ theta____ kappa____ phi______ frames
    -      108.3609  -30.0000  120.0000 39

#__ type_ start__ end____ width___ exp.time_
 38 omega   78.00  158.00   1.0000    2.0000
omega____ theta____ kappa____ phi______ frames
    -      108.3609   30.0000   90.0000 80

#__ type_ start__ end____ width___ exp.time_
 39 omega   81.00  158.00   1.0000    2.0000
omega____ theta____ kappa____ phi______ frames
    -      108.3609   45.0000    0.0000 77

#__ type_ start__ end____ width___ exp.time_
 40 omega   78.00  158.00   1.0000    2.0000
omega____ theta____ kappa____ phi______ frames
    -      108.3609   61.0000   30.0000 80

#__ type_ start__ end____ width___ exp.time_
 41 omega   75.00  158.00   1.0000    2.0000
omega____ theta____ kappa____ phi______ frames
    -      108.3609   77.0000   90.0000 83

#__ type_ start__ end____ width___ exp.time_
 42 omega   75.00  158.00   1.0000    2.0000
omega____ theta____ kappa____ phi______ frames
    -      108.3609   77.0000 -150.0000 83

#__ type_ start__ end____ width___ exp.time_
 43 omega   78.00  158.00   1.0000    2.0000
omega____ theta____ kappa____ phi______ frames
    -      108.3609   61.0000  -60.0000 80

;
_diffrn_measurement_device '\k-geometry diffractometer'
_diffrn_measurement_device_type 'Agilent SuperNova'
_diffrn_orient_matrix_UB_11 -0.1596366
_diffrn_orient_matrix_UB_12 0.0576458
_diffrn_orient_matrix_UB_13 -0.0212747
_diffrn_orient_matrix_UB_21 -0.0550307
_diffrn_orient_matrix_UB_22 -0.1450725
_diffrn_orient_matrix_UB_23 -0.0259555
_diffrn_orient_matrix_UB_31 -0.0480204
_diffrn_orient_matrix_UB_32 -0.025349
_diffrn_orient_matrix_UB_33 0.1005458
_diffrn_radiation_monochromator 'Multilayer optics'
_diffrn_radiation_source 'Nova (Cu) X-ray micro-source'
_diffrn_radiation_type CuK\a
_diffrn_radiation_wavelength 1.54184
_diffrn_reflns_av_R_equivalents 0.0253
_diffrn_reflns_av_unetI/netI 0.0112
_diffrn_reflns_limit_h_max 10
_diffrn_reflns_limit_h_min -10
_diffrn_reflns_limit_k_max 11
_diffrn_reflns_limit_k_min -11
_diffrn_reflns_limit_l_max 17
_diffrn_reflns_limit_l_min -16
_diffrn_reflns_number 22845
_diffrn_reflns_theta_full 71.48
_diffrn_reflns_theta_max 71.48
_diffrn_reflns_theta_min 5.47
_diffrn_source_current 0.8
_diffrn_source_power 0.04
_diffrn_source_voltage 50
_exptl_absorpt_coefficient_mu 2.398
_exptl_absorpt_correction_T_max 0.803
_exptl_absorpt_correction_T_min 0.732
_exptl_absorpt_correction_type analytical
_exptl_absorpt_process_details
;
        CrysAlisPro, Agilent Technologies,
        Version 1.171.36.24 (release 03-12-2012 CrysAlis171 .NET)
        (compiled Dec  3 2012,18:21:49)
Analytical numeric absorption correction using a multifaceted crystal
                        model based on expressions derived by R.C. Clark & J.S.
        (Clark, R. C. & Reid, J. S. (1995). Acta Cryst. A51, 887-897)
;
_exptl_crystal_colour colourless
_exptl_crystal_density_diffrn 1.451
_exptl_crystal_density_method 'not measured'
_exptl_crystal_description prism
_exptl_crystal_F_000 576
_exptl_crystal_size_max 0.1856
_exptl_crystal_size_mid 0.1798
_exptl_crystal_size_min 0.1294
_refine_diff_density_max 0.196
_refine_diff_density_min -0.256
_refine_diff_density_rms 0.034
_refine_ls_abs_structure_details
;
The Friedel pair coverage of the experiment is almost complete (100%).
Analysis of the absolute structure using likelihood methods
(Hooft, Straver & Spek, 2008) was performed using PLATON (Spek, 2011).
 The results indicated that the absolute structure had been correctly
 assigned. The method calculated that the probability that the structure 
is inverted is smaller than 10-99. The absolute structure parameter y 
(Hooft, Straver & Spek, 2008) was calculated using PLATON (Spek,
2010). The resulting value was y=-0.000(2), which together with Flack parameter 
value, indicate that the absolute structure has sureley been determined 
correctly.

Flack, H. D. (1983), Acta Cryst. A39, 876-881
Flack & G. Bernardinelli, Acta Cryst. 1999, A55, 908-915; 
H. D. Flack & G. Bernardinelli, J. Appl. Cryst. 2000, 33, 1143-1148.

R. W. W. Hooft, L. H. Straver & A. L. Spek, J. Appl. Cryst. 2008, 41, 96-103
A. L. Spek (2010) PLATON, Utrecht, The Netherlands; 
A. L. Spek, J. Appl. Cryst. 2003, 36, 7-13
A. L. Thompson & D. J. Watkin, Tetrahedron: Asymmetry 2009, 20, 712--717

;
_refine_ls_abs_structure_Flack -0.006(12)
_refine_ls_extinction_method none
_refine_ls_goodness_of_fit_ref 1.102
_refine_ls_hydrogen_treatment noref
_refine_ls_matrix_type full
_refine_ls_number_parameters 164
_refine_ls_number_reflns 2405
_refine_ls_number_restraints 0
_refine_ls_restrained_S_all 1.102
_refine_ls_R_factor_all 0.0208
_refine_ls_R_factor_gt 0.0205
_refine_ls_shift/su_max 0.001
_refine_ls_shift/su_mean 0
_refine_ls_structure_factor_coef Fsqd
_refine_ls_weighting_details 'calc w=1/[\s^2^(Fo^2^)+(0.0298P)^2^+0.2679P] where P=(Fo^2^+2Fc^2^)/3'
_refine_ls_weighting_scheme calc
_refine_ls_wR_factor_gt 0.0551
_refine_ls_wR_factor_ref 0.0553
_reflns_number_gt 2383
_reflns_number_total 2405
_reflns_threshold_expression >2\s(I)
_cod_data_source_file c4qo00316k2.cif
_cod_data_source_block a2013225_ir468b
_cod_database_code 1553060

loop_
_symmetry_equiv_pos_as_xyz
'x, y, z'
'-x+1/2, -y, z+1/2'
'x+1/2, -y+1/2, -z'
'-x, y+1/2, -z+1/2'

loop_
_atom_site_label
_atom_site_type_symbol
_atom_site_fract_x
_atom_site_fract_y
_atom_site_fract_z
_atom_site_U_iso_or_equiv
_atom_site_adp_type
_atom_site_occupancy
_atom_site_symmetry_multiplicity
_atom_site_calc_flag
_atom_site_refinement_flags
C1 C 0.09417(14) 0.73665(13) 0.16175(9) 0.0163(3) Uani 1 1 d .
H1 H 0.0848 0.8179 0.1201 0.02 Uiso 1 1 calc R
C2 C 0.00096(14) 0.61926(13) 0.12468(9) 0.0158(3) Uani 1 1 d .
C3 C 0.05445(14) 0.55014(13) 0.03903(9) 0.0154(2) Uani 1 1 d .
H3 H 0.0513 0.6195 -0.0116 0.018 Uiso 1 1 calc R
C4 C -0.04514(15) 0.42958(13) 0.01000(9) 0.0189(3) Uani 1 1 d .
H4A H -0.1498 0.4626 -0.0027 0.023 Uiso 1 1 calc R
H4B H -0.0506 0.3621 0.0608 0.023 Uiso 1 1 calc R
C5 C 0.01900(16) 0.35993(14) -0.07605(9) 0.0212(3) Uani 1 1 d .
H5A H -0.043 0.278 -0.0909 0.025 Uiso 1 1 calc R
H5B H 0.013 0.424 -0.1288 0.025 Uiso 1 1 calc R
C6 C 0.18445(15) 0.31715(15) -0.06104(9) 0.0215(3) Uani 1 1 d .
H6A H 0.1894 0.2474 -0.0116 0.026 Uiso 1 1 calc R
H6B H 0.2248 0.2752 -0.1181 0.026 Uiso 1 1 calc R
C7 C 0.28262(15) 0.44033(14) -0.03475(10) 0.0210(3) Uani 1 1 d .
H7A H 0.2818 0.508 -0.0856 0.025 Uiso 1 1 calc R
H7B H 0.3892 0.4099 -0.0253 0.025 Uiso 1 1 calc R
C8 C 0.22379(14) 0.50854(13) 0.05330(9) 0.0166(3) Uani 1 1 d .
H8 H 0.2285 0.4396 0.1042 0.02 Uiso 1 1 calc R
C9 C 0.31891(14) 0.63478(13) 0.08198(9) 0.0168(3) Uani 1 1 d .
H9 H 0.3127 0.7057 0.0324 0.02 Uiso 1 1 calc R
C10 C 0.26201(14) 0.69819(13) 0.17335(9) 0.0167(3) Uani 1 1 d .
H10 H 0.2706 0.6276 0.223 0.02 Uiso 1 1 calc R
C11 C 0.48346(15) 0.59080(14) 0.09327(10) 0.0205(3) Uani 1 1 d .
H11 H 0.5072 0.5319 0.1433 0.025 Uiso 1 1 calc R
C12 C 0.35467(15) 0.82404(14) 0.20128(9) 0.0216(3) Uani 1 1 d .
H12A H 0.4603 0.7968 0.2132 0.032 Uiso 1 1 calc R
H12B H 0.3108 0.8644 0.2571 0.032 Uiso 1 1 calc R
H12C H 0.3524 0.8918 0.1514 0.032 Uiso 1 1 calc R
N1 N -0.11573(12) 0.58260(11) 0.17180(7) 0.0182(2) Uani 1 1 d .
O1 O 0.02686(10) 0.76767(9) 0.25047(7) 0.0227(2) Uani 1 1 d .
O2 O -0.12334(13) 0.61055(11) 0.34545(6) 0.0301(2) Uani 1 1 d .
O3 O -0.25372(11) 0.77885(11) 0.24906(8) 0.0305(2) Uani 1 1 d .
O4 O 0.58593(10) 0.62489(10) 0.04369(7) 0.0261(2) Uani 1 1 d .
S1 S -0.12976(3) 0.68642(3) 0.26233(2) 0.01981(9) Uani 1 1 d .

loop_
_atom_site_aniso_label
_atom_site_aniso_U_11
_atom_site_aniso_U_22
_atom_site_aniso_U_33
_atom_site_aniso_U_23
_atom_site_aniso_U_13
_atom_site_aniso_U_12
C1 0.0159(6) 0.0189(6) 0.0142(6) -0.0027(5) 0.0013(5) 0.0002(5)
C2 0.0128(6) 0.0180(6) 0.0166(6) 0.0017(5) -0.0026(5) 0.0021(5)
C3 0.0154(6) 0.0157(5) 0.0151(6) 0.0003(5) -0.0002(5) 0.0007(5)
C4 0.0187(6) 0.0187(6) 0.0192(6) -0.0026(5) -0.0013(5) 0.0006(5)
C5 0.0261(7) 0.0194(6) 0.0181(6) -0.0039(5) -0.0027(5) 0.0027(5)
C6 0.0255(7) 0.0214(6) 0.0175(6) -0.0024(5) 0.0008(5) 0.0055(5)
C7 0.0206(6) 0.0238(6) 0.0185(6) -0.0011(6) 0.0030(5) 0.0048(6)
C8 0.0164(6) 0.0175(6) 0.0159(6) 0.0014(5) 0.0007(5) 0.0019(5)
C9 0.0151(6) 0.0193(6) 0.0159(6) 0.0035(5) 0.0011(5) -0.0001(5)
C10 0.0151(6) 0.0183(6) 0.0166(6) 0.0014(5) -0.0008(5) -0.0008(5)
C11 0.0178(6) 0.0217(6) 0.0218(7) 0.0034(5) -0.0016(5) 0.0015(5)
C12 0.0181(6) 0.0240(6) 0.0226(6) 0.0001(5) -0.0009(5) -0.0041(6)
N1 0.0156(5) 0.0222(5) 0.0166(5) -0.0032(4) -0.0004(4) -0.0003(4)
O1 0.0176(4) 0.0292(5) 0.0213(5) -0.0098(4) 0.0044(4) -0.0052(4)
O2 0.0313(5) 0.0407(6) 0.0183(5) -0.0013(4) 0.0024(4) -0.0082(5)
O3 0.0202(4) 0.0397(6) 0.0315(6) -0.0137(5) -0.0012(4) 0.0069(4)
O4 0.0175(5) 0.0328(5) 0.0281(5) 0.0028(4) 0.0039(4) 0.0009(4)
S1 0.01418(14) 0.02781(16) 0.01744(15) -0.00595(12) 0.00164(11) -0.00165(12)

loop_
_atom_type_symbol
_atom_type_description
_atom_type_scat_dispersion_real
_atom_type_scat_dispersion_imag
_atom_type_scat_source
C C 0.0181 0.0091 'International Tables Vol C Tables 4.2.6.8 and 6.1.1.4'
H H 0 0 'International Tables Vol C Tables 4.2.6.8 and 6.1.1.4'
N N 0.0311 0.018 'International Tables Vol C Tables 4.2.6.8 and 6.1.1.4'
O O 0.0492 0.0322 'International Tables Vol C Tables 4.2.6.8 and 6.1.1.4'
S S 0.3331 0.5567 'International Tables Vol C Tables 4.2.6.8 and 6.1.1.4'

loop_
_exptl_crystal_face_index_h
_exptl_crystal_face_index_k
_exptl_crystal_face_index_l
_exptl_crystal_face_perp_dist
-6 0 0 0.0338
5 0 -3 0.0997
4 -1 7 0.0718
-2 4 7 0.0615
0 6 -4 0.0728
2 -4 -7 0.0985
0 -6 4 0.0638
3 0 8 0.0574
5 1 -4 0.093
-6 -1 0 0.0342
-4 0 -7 0.0618

loop_
_geom_angle_atom_site_label_1
_geom_angle_atom_site_label_2
_geom_angle_atom_site_label_3
_geom_angle
O1 C1 C2 104.79(10)
O1 C1 C10 110.19(10)
C2 C1 C10 112.12(10)
O1 C1 H1 109.9
C2 C1 H1 109.9
C10 C1 H1 109.9
N1 C2 C3 124.85(11)
N1 C2 C1 117.00(11)
C3 C2 C1 118.09(10)
C2 C3 C4 113.51(10)
C2 C3 C8 107.89(10)
C4 C3 C8 112.61(10)
C2 C3 H3 107.5
C4 C3 H3 107.5
C8 C3 H3 107.5
C3 C4 C5 110.93(11)
C3 C4 H4A 109.5
C5 C4 H4A 109.5
C3 C4 H4B 109.5
C5 C4 H4B 109.5
H4A C4 H4B 108
C6 C5 C4 110.74(11)
C6 C5 H5A 109.5
C4 C5 H5A 109.5
C6 C5 H5B 109.5
C4 C5 H5B 109.5
H5A C5 H5B 108.1
C7 C6 C5 110.98(11)
C7 C6 H6A 109.4
C5 C6 H6A 109.4
C7 C6 H6B 109.4
C5 C6 H6B 109.4
H6A C6 H6B 108
C6 C7 C8 111.11(11)
C6 C7 H7A 109.4
C8 C7 H7A 109.4
C6 C7 H7B 109.4
C8 C7 H7B 109.4
H7A C7 H7B 108
C7 C8 C9 112.90(10)
C7 C8 C3 108.89(11)
C9 C8 C3 110.20(10)
C7 C8 H8 108.2
C9 C8 H8 108.2
C3 C8 H8 108.2
C11 C9 C8 108.62(10)
C11 C9 C10 109.11(11)
C8 C9 C10 112.05(10)
C11 C9 H9 109
C8 C9 H9 109
C10 C9 H9 109
C12 C10 C1 110.22(11)
C12 C10 C9 112.15(10)
C1 C10 C9 108.29(10)
C12 C10 H10 108.7
C1 C10 H10 108.7
C9 C10 H10 108.7
O4 C11 C9 124.83(12)
O4 C11 H11 117.6
C9 C11 H11 117.6
C10 C12 H12A 109.5
C10 C12 H12B 109.5
H12A C12 H12B 109.5
C10 C12 H12C 109.5
H12A C12 H12C 109.5
H12B C12 H12C 109.5
C2 N1 S1 108.19(9)
C1 O1 S1 110.10(8)
O2 S1 O3 118.37(7)
O2 S1 O1 108.46(6)
O3 S1 O1 109.23(6)
O2 S1 N1 110.75(6)
O3 S1 N1 109.47(6)
O1 S1 N1 98.76(5)

loop_
_geom_bond_atom_site_label_1
_geom_bond_atom_site_label_2
_geom_bond_distance
C1 O1 1.4503(15)
C1 C2 1.5055(16)
C1 C10 1.5289(17)
C1 H1 1
C2 N1 1.2826(17)
C2 C3 1.4913(17)
C3 C4 1.5234(17)
C3 C8 1.5540(16)
C3 H3 1
C4 C5 1.5303(17)
C4 H4A 0.99
C4 H4B 0.99
C5 C6 1.5260(18)
C5 H5A 0.99
C5 H5B 0.99
C6 C7 1.526(2)
C6 H6A 0.99
C6 H6B 0.99
C7 C8 1.5317(18)
C7 H7A 0.99
C7 H7B 0.99
C8 C9 1.5435(17)
C8 H8 1
C9 C11 1.5150(18)
C9 C10 1.5476(18)
C9 H9 1
C10 C12 1.5260(17)
C10 H10 1
C11 O4 1.1991(17)
C11 H11 0.95
C12 H12A 0.98
C12 H12B 0.98
C12 H12C 0.98
N1 S1 1.6643(11)
O1 S1 1.5952(9)
O2 S1 1.4175(10)
O3 S1 1.4251(10)

loop_
_geom_torsion_atom_site_label_1
_geom_torsion_atom_site_label_2
_geom_torsion_atom_site_label_3
_geom_torsion_atom_site_label_4
_geom_torsion
O1 C1 C2 N1 5.26(15)
C10 C1 C2 N1 124.78(12)
O1 C1 C2 C3 -171.90(10)
C10 C1 C2 C3 -52.38(15)
N1 C2 C3 C4 0.87(17)
C1 C2 C3 C4 177.79(11)
N1 C2 C3 C8 -124.64(13)
C1 C2 C3 C8 52.28(14)
C2 C3 C4 C5 -177.87(11)
C8 C3 C4 C5 -54.92(14)
C3 C4 C5 C6 54.98(14)
C4 C5 C6 C7 -57.24(14)
C5 C6 C7 C8 59.01(14)
C6 C7 C8 C9 -179.42(10)
C6 C7 C8 C3 -56.69(13)
C2 C3 C8 C7 -178.64(11)
C4 C3 C8 C7 55.32(13)
C2 C3 C8 C9 -54.30(13)
C4 C3 C8 C9 179.66(10)
C7 C8 C9 C11 -56.84(14)
C3 C8 C9 C11 -178.84(10)
C7 C8 C9 C10 -177.44(11)
C3 C8 C9 C10 60.56(13)
O1 C1 C10 C12 -69.65(13)
C2 C1 C10 C12 174.05(10)
O1 C1 C10 C9 167.33(10)
C2 C1 C10 C9 51.03(14)
C11 C9 C10 C12 60.36(13)
C8 C9 C10 C12 -179.32(10)
C11 C9 C10 C1 -177.80(10)
C8 C9 C10 C1 -57.48(13)
C8 C9 C11 O4 111.20(15)
C10 C9 C11 O4 -126.39(15)
C3 C2 N1 S1 178.80(10)
C1 C2 N1 S1 1.85(14)
C2 C1 O1 S1 -10.15(11)
C10 C1 O1 S1 -130.95(9)
C1 O1 S1 O2 126.07(9)
C1 O1 S1 O3 -103.62(9)
C1 O1 S1 N1 10.64(9)
C2 N1 S1 O2 -121.04(10)
C2 N1 S1 O3 106.68(10)
C2 N1 S1 O1 -7.40(10)
